data_2229988
loop_
_publ_author_name
'Seo, Pil Ja'
'Choi, Hong Dae'
'Lee, Uk'

_publ_section_title
;
 3-Cyclohexylsulfonyl-2,5-dimethyl-1-benzofuran
;
_journal_coeditor_code GK2370
_journal_issue 5
_journal_name_full 'Acta Crystallographica Section E'
_journal_page_first o1225
_journal_paper_doi 10.1107/S160053681101498X
_journal_volume 67
_journal_year 2011
_chemical_formula_iupac 'C16 H20 O3 S'
_chemical_formula_moiety 'C16 H20 O3 S'
_chemical_formula_sum 'C16 H20 O3 S'
_chemical_formula_weight 292.38
_chemical_name_systematic
;
3-Cyclohexylsulfonyl-2,5-dimethyl-1-benzofuran
;
_space_group_IT_number 14
_symmetry_cell_setting monoclinic
_symmetry_space_group_name_Hall '-P 2ybc'
_symmetry_space_group_name_H-M 'P 1 21/c 1'
_atom_sites_solution_hydrogens difmap
_atom_sites_solution_primary direct
_atom_sites_solution_secondary difmap
_cell_angle_alpha 90.00
_cell_angle_beta 99.295(3)
_cell_angle_gamma 90.00
_cell_formula_units_Z 4
_cell_length_a 5.6854(3)
_cell_length_b 21.2391(13)
_cell_length_c 12.3944(7)
_cell_measurement_reflns_used 4533
_cell_measurement_temperature 173(2)
_cell_measurement_theta_max 26.95
_cell_measurement_theta_min 2.54
_cell_volume 1477.01(15)
_computing_cell_refinement '<i>SAINT</i> (Bruker, 2009)'
_computing_data_collection '<i>APEX2</i> (Bruker, 2009)'
_computing_data_reduction '<i>SAINT</i> (Bruker, 2009)'
_computing_molecular_graphics '<i>ORTEP-3</i> (Farrugia, 1997) and <i>DIAMOND</i> (Brandenburg, 1998)'
_computing_publication_material '<i>SHELXL97</i> (Sheldrick, 2008)'
_computing_structure_refinement '<i>SHELXL97</i> (Sheldrick, 2008)'
_computing_structure_solution '<i>SHELXS97</i> (Sheldrick, 2008)'
_diffrn_ambient_temperature 173(2)
_diffrn_detector_area_resol_mean 10.0
_diffrn_measured_fraction_theta_full 1.000
_diffrn_measured_fraction_theta_max 1.000
_diffrn_measurement_device_type 'Bruker SMART APEXII CCD'
_diffrn_measurement_method '\f and \w'
_diffrn_radiation_monochromator 'graphite multilayer'
_diffrn_radiation_source 'rotating anode'
_diffrn_radiation_type MoK\a
_diffrn_radiation_wavelength 0.71073
_diffrn_reflns_av_R_equivalents 0.0347
_diffrn_reflns_av_sigmaI/netI 0.0354
_diffrn_reflns_limit_h_max 7
_diffrn_reflns_limit_h_min -6
_diffrn_reflns_limit_k_max 27
_diffrn_reflns_limit_k_min -21
_diffrn_reflns_limit_l_max 15
_diffrn_reflns_limit_l_min -15
_diffrn_reflns_number 13128
_diffrn_reflns_theta_full 27.00
_diffrn_reflns_theta_max 27.00
_diffrn_reflns_theta_min 1.92
_diffrn_standards_number 0
_exptl_absorpt_coefficient_mu 0.224
_exptl_absorpt_correction_T_max 0.746
_exptl_absorpt_correction_T_min 0.643
_exptl_absorpt_correction_type multi-scan
_exptl_absorpt_process_details '(SADABS; Bruker, 2009)'
_exptl_crystal_colour colourless
_exptl_crystal_density_diffrn 1.315
_exptl_crystal_density_method 'not measured'
_exptl_crystal_description block
_exptl_crystal_F_000 624
_exptl_crystal_size_max 0.30
_exptl_crystal_size_mid 0.22
_exptl_crystal_size_min 0.20
_refine_diff_density_max 0.320
_refine_diff_density_min -0.338
_refine_ls_extinction_method none
_refine_ls_goodness_of_fit_ref 1.045
_refine_ls_hydrogen_treatment constr
_refine_ls_matrix_type full
_refine_ls_number_parameters 183
_refine_ls_number_reflns 3228
_refine_ls_number_restraints 0
_refine_ls_restrained_S_all 1.045
_refine_ls_R_factor_all 0.0573
_refine_ls_R_factor_gt 0.0400
_refine_ls_shift/su_max 0.000
_refine_ls_shift/su_mean 0.000
_refine_ls_structure_factor_coef Fsqd
_refine_ls_weighting_details 'calc w=1/[\s^2^(Fo^2^)+(0.0473P)^2^+0.5178P] where P=(Fo^2^+2Fc^2^)/3'
_refine_ls_weighting_scheme calc
_refine_ls_wR_factor_gt 0.0970
_refine_ls_wR_factor_ref 0.1059
_reflns_number_gt 2477
_reflns_number_total 3228
_reflns_threshold_expression I>2\s(I)
_cod_data_source_file gk2370.cif
_cod_data_source_block I
_cod_original_sg_symbol_H-M 'P 21/c'
_cod_database_code 2229988
_cod_database_fobs_code 2229988

loop_
_symmetry_equiv_pos_as_xyz
'x, y, z'
'-x, y+1/2, -z+1/2'
'-x, -y, -z'
'x, -y-1/2, z-1/2'

loop_
_atom_site_type_symbol
_atom_site_label
_atom_site_fract_x
_atom_site_fract_y
_atom_site_fract_z
_atom_site_U_iso_or_equiv
_atom_site_adp_type
_atom_site_calc_flag
_atom_site_refinement_flags
_atom_site_occupancy
_atom_site_symmetry_multiplicity
_atom_site_disorder_assembly
_atom_site_disorder_group
S S1 0.53749(8) 0.23293(2) 0.54070(4) 0.02970(14) Uani d . 1 2 . .
O O1 0.5649(2) 0.36998(6) 0.75483(10) 0.0354(3) Uani d . 1 2 . .
O O2 0.7773(2) 0.21003(7) 0.56894(12) 0.0420(4) Uani d . 1 2 . .
O O3 0.4559(2) 0.25126(6) 0.42912(10) 0.0388(3) Uani d . 1 2 . .
C C1 0.5009(3) 0.29734(8) 0.62295(14) 0.0296(4) Uani d . 1 2 . .
C C2 0.3075(3) 0.34199(8) 0.60232(14) 0.0284(4) Uani d . 1 2 . .
C C3 0.1036(3) 0.34955(8) 0.52479(14) 0.0309(4) Uani d . 1 2 . .
H H3 0.0678 0.3204 0.4663 0.037 Uiso calc R 1 2 . .
C C4 -0.0470(3) 0.39994(9) 0.53367(15) 0.0335(4) Uani d . 1 2 . .
C C5 0.0095(4) 0.44219(9) 0.62117(16) 0.0388(5) Uani d . 1 2 . .
H H5 -0.0956 0.4763 0.6272 0.047 Uiso calc R 1 2 . .
C C6 0.2113(4) 0.43607(9) 0.69861(16) 0.0392(5) Uani d . 1 2 . .
H H6 0.2484 0.4652 0.7571 0.047 Uiso calc R 1 2 . .
C C7 0.3561(3) 0.38557(8) 0.68658(14) 0.0315(4) Uani d . 1 2 . .
C C8 0.6487(3) 0.31577(9) 0.71474(14) 0.0332(4) Uani d . 1 2 . .
C C9 -0.2687(4) 0.40917(10) 0.45077(17) 0.0420(5) Uani d . 1 2 . .
H H9A -0.2263 0.4284 0.3846 0.063 Uiso calc R 1 2 . .
H H9B -0.3793 0.4368 0.4813 0.063 Uiso calc R 1 2 . .
H H9C -0.3449 0.3683 0.4324 0.063 Uiso calc R 1 2 . .
C C10 0.8718(3) 0.29097(11) 0.77813(16) 0.0409(5) Uani d . 1 2 . .
H H10A 0.9014 0.2485 0.7525 0.061 Uiso calc R 1 2 . .
H H10B 0.8573 0.2894 0.8558 0.061 Uiso calc R 1 2 . .
H H10C 1.0048 0.3186 0.7682 0.061 Uiso calc R 1 2 . .
C C11 0.3393(3) 0.17417(8) 0.57532(14) 0.0282(4) Uani d . 1 2 . .
H H11 0.1729 0.1907 0.5573 0.034 Uiso calc R 1 2 . .
C C12 0.3871(4) 0.15762(10) 0.69641(15) 0.0384(5) Uani d . 1 2 . .
H H12A 0.5537 0.1430 0.7169 0.046 Uiso calc R 1 2 . .
H H12B 0.3656 0.1955 0.7404 0.046 Uiso calc R 1 2 . .
C C13 0.2166(4) 0.10610(10) 0.72029(17) 0.0467(5) Uani d . 1 2 . .
H H13A 0.2528 0.0944 0.7985 0.056 Uiso calc R 1 2 . .
H H13B 0.0510 0.1222 0.7054 0.056 Uiso calc R 1 2 . .
C C14 0.2374(5) 0.04836(11) 0.65068(19) 0.0546(6) Uani d . 1 2 . .
H H14A 0.1200 0.0164 0.6655 0.066 Uiso calc R 1 2 . .
H H14B 0.3986 0.0300 0.6704 0.066 Uiso calc R 1 2 . .
C C15 0.1933(5) 0.06485(11) 0.52957(18) 0.0535(6) Uani d . 1 2 . .
H H15A 0.0263 0.0789 0.5082 0.064 Uiso calc R 1 2 . .
H H15B 0.2170 0.0269 0.4863 0.064 Uiso calc R 1 2 . .
C C16 0.3609(4) 0.11667(9) 0.50391(16) 0.0404(5) Uani d . 1 2 . .
H H16A 0.3208 0.1286 0.4259 0.049 Uiso calc R 1 2 . .
H H16B 0.5271 0.1011 0.5172 0.049 Uiso calc R 1 2 . .

loop_
_atom_site_aniso_label
_atom_site_aniso_U_11
_atom_site_aniso_U_22
_atom_site_aniso_U_33
_atom_site_aniso_U_12
_atom_site_aniso_U_13
_atom_site_aniso_U_23
S1 0.0286(2) 0.0324(3) 0.0304(2) -0.00048(19) 0.01150(18) 0.00121(18)
O1 0.0377(7) 0.0379(8) 0.0304(7) -0.0085(6) 0.0050(6) -0.0033(5)
O2 0.0263(7) 0.0467(8) 0.0558(9) 0.0009(6) 0.0144(6) -0.0012(7)
O3 0.0541(9) 0.0373(8) 0.0276(7) 0.0000(6) 0.0145(6) 0.0025(5)
C1 0.0302(10) 0.0312(10) 0.0289(9) -0.0056(8) 0.0097(7) 0.0009(7)
C2 0.0311(9) 0.0276(9) 0.0286(9) -0.0069(7) 0.0109(7) 0.0012(7)
C3 0.0369(10) 0.0282(10) 0.0287(9) -0.0060(8) 0.0085(8) -0.0001(7)
C4 0.0364(10) 0.0280(10) 0.0370(10) -0.0040(8) 0.0085(8) 0.0052(8)
C5 0.0471(12) 0.0272(10) 0.0444(11) 0.0009(9) 0.0143(9) 0.0018(8)
C6 0.0519(13) 0.0297(11) 0.0374(10) -0.0061(9) 0.0110(9) -0.0067(8)
C7 0.0349(10) 0.0320(10) 0.0284(9) -0.0089(8) 0.0075(8) -0.0001(7)
C8 0.0332(10) 0.0365(11) 0.0319(9) -0.0077(8) 0.0116(8) 0.0033(8)
C9 0.0413(12) 0.0382(12) 0.0458(12) 0.0000(9) 0.0047(9) 0.0088(9)
C10 0.0300(10) 0.0582(13) 0.0337(10) -0.0063(9) 0.0025(8) 0.0045(9)
C11 0.0238(9) 0.0324(10) 0.0288(9) -0.0015(7) 0.0052(7) 0.0025(7)
C12 0.0437(11) 0.0430(12) 0.0286(9) -0.0096(9) 0.0064(8) 0.0049(8)
C13 0.0515(13) 0.0547(14) 0.0339(10) -0.0153(11) 0.0072(9) 0.0109(9)
C14 0.0652(15) 0.0415(13) 0.0568(14) -0.0163(11) 0.0088(12) 0.0121(10)
C15 0.0713(16) 0.0432(13) 0.0471(12) -0.0193(11) 0.0131(11) -0.0048(10)
C16 0.0516(13) 0.0355(11) 0.0362(10) -0.0057(9) 0.0133(9) -0.0034(8)

loop_
_atom_type_symbol
_atom_type_description
_atom_type_scat_dispersion_real
_atom_type_scat_dispersion_imag
_atom_type_scat_source
C C 0.0033 0.0016 'International Tables Vol C Tables 4.2.6.8 and 6.1.1.4'
H H 0.0000 0.0000 'International Tables Vol C Tables 4.2.6.8 and 6.1.1.4'
O O 0.0106 0.0060 'International Tables Vol C Tables 4.2.6.8 and 6.1.1.4'
S S 0.1246 0.1234 'International Tables Vol C Tables 4.2.6.8 and 6.1.1.4'

loop_
_geom_angle_atom_site_label_1
_geom_angle_atom_site_label_2
_geom_angle_atom_site_label_3
_geom_angle_site_symmetry_1
_geom_angle_site_symmetry_3
_geom_angle
_geom_angle_publ_flag
O2 S1 O3 . . 118.14(8) ?
O2 S1 C1 . . 108.80(9) ?
O3 S1 C1 . . 107.46(8) ?
O2 S1 C11 . . 108.47(8) ?
O3 S1 C11 . . 107.62(8) ?
C1 S1 C11 . . 105.67(8) ?
C8 O1 C7 . . 107.10(14) ?
C8 C1 C2 . . 108.03(16) ?
C8 C1 S1 . . 126.98(15) ?
C2 C1 S1 . . 124.96(13) ?
C7 C2 C3 . . 118.99(17) ?
C7 C2 C1 . . 104.56(16) ?
C3 C2 C1 . . 136.45(16) ?
C4 C3 C2 . . 119.42(17) ?
C4 C3 H3 . . 120.3 ?
C2 C3 H3 . . 120.3 ?
C3 C4 C5 . . 119.18(18) ?
C3 C4 C9 . . 120.43(17) ?
C5 C4 C9 . . 120.39(18) ?
C6 C5 C4 . . 122.59(18) ?
C6 C5 H5 . . 118.7 ?
C4 C5 H5 . . 118.7 ?
C7 C6 C5 . . 116.34(18) ?
C7 C6 H6 . . 121.8 ?
C5 C6 H6 . . 121.8 ?
C6 C7 O1 . . 126.21(16) ?
C6 C7 C2 . . 123.48(18) ?
O1 C7 C2 . . 110.31(16) ?
C1 C8 O1 . . 110.00(16) ?
C1 C8 C10 . . 134.80(19) ?
O1 C8 C10 . . 115.20(16) ?
C4 C9 H9A . . 109.5 ?
C4 C9 H9B . . 109.5 ?
H9A C9 H9B . . 109.5 ?
C4 C9 H9C . . 109.5 ?
H9A C9 H9C . . 109.5 ?
H9B C9 H9C . . 109.5 ?
C8 C10 H10A . . 109.5 ?
C8 C10 H10B . . 109.5 ?
H10A C10 H10B . . 109.5 ?
C8 C10 H10C . . 109.5 ?
H10A C10 H10C . . 109.5 ?
H10B C10 H10C . . 109.5 ?
C12 C11 C16 . . 111.65(16) ?
C12 C11 S1 . . 112.35(12) ?
C16 C11 S1 . . 107.96(12) ?
C12 C11 H11 . . 108.2 ?
C16 C11 H11 . . 108.2 ?
S1 C11 H11 . . 108.2 ?
C13 C12 C11 . . 109.85(16) ?
C13 C12 H12A . . 109.7 ?
C11 C12 H12A . . 109.7 ?
C13 C12 H12B . . 109.7 ?
C11 C12 H12B . . 109.7 ?
H12A C12 H12B . . 108.2 ?
C14 C13 C12 . . 111.12(17) ?
C14 C13 H13A . . 109.4 ?
C12 C13 H13A . . 109.4 ?
C14 C13 H13B . . 109.4 ?
C12 C13 H13B . . 109.4 ?
H13A C13 H13B . . 108.0 ?
C13 C14 C15 . . 111.09(18) ?
C13 C14 H14A . . 109.4 ?
C15 C14 H14A . . 109.4 ?
C13 C14 H14B . . 109.4 ?
C15 C14 H14B . . 109.4 ?
H14A C14 H14B . . 108.0 ?
C14 C15 C16 . . 111.32(18) ?
C14 C15 H15A . . 109.4 ?
C16 C15 H15A . . 109.4 ?
C14 C15 H15B . . 109.4 ?
C16 C15 H15B . . 109.4 ?
H15A C15 H15B . . 108.0 ?
C15 C16 C11 . . 110.25(16) ?
C15 C16 H16A . . 109.6 ?
C11 C16 H16A . . 109.6 ?
C15 C16 H16B . . 109.6 ?
C11 C16 H16B . . 109.6 ?
H16A C16 H16B . . 108.1 ?

loop_
_geom_bond_atom_site_label_1
_geom_bond_atom_site_label_2
_geom_bond_site_symmetry_2
_geom_bond_distance
_geom_bond_publ_flag
S1 O2 . 1.4368(13) ?
S1 O3 . 1.4395(13) ?
S1 C1 . 1.7385(18) ?
S1 C11 . 1.7797(17) ?
O1 C8 . 1.369(2) ?
O1 C7 . 1.382(2) ?
C1 C8 . 1.358(3) ?
C1 C2 . 1.443(3) ?
C2 C7 . 1.390(2) ?
C2 C3 . 1.391(3) ?
C3 C4 . 1.386(3) ?
C3 H3 . 0.9500 ?
C4 C5 . 1.404(3) ?
C4 C9 . 1.505(3) ?
C5 C6 . 1.378(3) ?
C5 H5 . 0.9500 ?
C6 C7 . 1.375(3) ?
C6 H6 . 0.9500 ?
C8 C10 . 1.477(3) ?
C9 H9A . 0.9800 ?
C9 H9B . 0.9800 ?
C9 H9C . 0.9800 ?
C10 H10A . 0.9800 ?
C10 H10B . 0.9800 ?
C10 H10C . 0.9800 ?
C11 C12 . 1.523(2) ?
C11 C16 . 1.525(3) ?
C11 H11 . 1.0000 ?
C12 C13 . 1.522(3) ?
C12 H12A . 0.9900 ?
C12 H12B . 0.9900 ?
C13 C14 . 1.515(3) ?
C13 H13A . 0.9900 ?
C13 H13B . 0.9900 ?
C14 C15 . 1.522(3) ?
C14 H14A . 0.9900 ?
C14 H14B . 0.9900 ?
C15 C16 . 1.522(3) ?
C15 H15A . 0.9900 ?
C15 H15B . 0.9900 ?
C16 H16A . 0.9900 ?
C16 H16B . 0.9900 ?

loop_
_geom_hbond_atom_site_label_D
_geom_hbond_atom_site_label_H
_geom_hbond_atom_site_label_A
_geom_hbond_site_symmetry_A
_geom_hbond_distance_DH
_geom_hbond_distance_HA
_geom_hbond_distance_DA
_geom_hbond_angle_DHA
C11 H11 O2 1_455 1.00 2.31 3.273(2) 161
C12 H12B O3 4_566 0.99 2.57 3.443(2) 146
C10 H10C Cg 1_655 0.99 2.75 3.556(2) 140

loop_
_geom_torsion_atom_site_label_1
_geom_torsion_atom_site_label_2
_geom_torsion_atom_site_label_3
_geom_torsion_atom_site_label_4
_geom_torsion_site_symmetry_1
_geom_torsion_site_symmetry_2
_geom_torsion_site_symmetry_3
_geom_torsion_site_symmetry_4
_geom_torsion
_geom_torsion_publ_flag
O2 S1 C1 C8 . . . . -13.71(19) ?
O3 S1 C1 C8 . . . . -142.70(16) ?
C11 S1 C1 C8 . . . . 102.59(17) ?
O2 S1 C1 C2 . . . . 164.31(14) ?
O3 S1 C1 C2 . . . . 35.31(17) ?
C11 S1 C1 C2 . . . . -79.39(16) ?
C8 C1 C2 C7 . . . . 0.08(18) ?
S1 C1 C2 C7 . . . . -178.25(13) ?
C8 C1 C2 C3 . . . . -179.33(19) ?
S1 C1 C2 C3 . . . . 2.3(3) ?
C7 C2 C3 C4 . . . . -0.5(2) ?
C1 C2 C3 C4 . . . . 178.88(18) ?
C2 C3 C4 C5 . . . . -0.2(3) ?
C2 C3 C4 C9 . . . . 179.96(16) ?
C3 C4 C5 C6 . . . . 0.7(3) ?
C9 C4 C5 C6 . . . . -179.43(18) ?
C4 C5 C6 C7 . . . . -0.6(3) ?
C5 C6 C7 O1 . . . . -179.30(16) ?
C5 C6 C7 C2 . . . . -0.2(3) ?
C8 O1 C7 C6 . . . . 178.52(17) ?
C8 O1 C7 C2 . . . . -0.71(18) ?
C3 C2 C7 C6 . . . . 0.7(3) ?
C1 C2 C7 C6 . . . . -178.87(17) ?
C3 C2 C7 O1 . . . . 179.92(14) ?
C1 C2 C7 O1 . . . . 0.39(18) ?
C2 C1 C8 O1 . . . . -0.52(19) ?
S1 C1 C8 O1 . . . . 177.76(12) ?
C2 C1 C8 C10 . . . . 179.59(19) ?
S1 C1 C8 C10 . . . . -2.1(3) ?
C7 O1 C8 C1 . . . . 0.76(19) ?
C7 O1 C8 C10 . . . . -179.33(15) ?
O2 S1 C11 C12 . . . . 59.13(15) ?
O3 S1 C11 C12 . . . . -171.99(13) ?
C1 S1 C11 C12 . . . . -57.40(15) ?
O2 S1 C11 C16 . . . . -64.43(15) ?
O3 S1 C11 C16 . . . . 64.46(14) ?
C1 S1 C11 C16 . . . . 179.05(13) ?
C16 C11 C12 C13 . . . . -57.1(2) ?
S1 C11 C12 C13 . . . . -178.58(14) ?
C11 C12 C13 C14 . . . . 56.9(2) ?
C12 C13 C14 C15 . . . . -56.7(2) ?
C13 C14 C15 C16 . . . . 55.8(3) ?
C14 C15 C16 C11 . . . . -55.3(3) ?
C12 C11 C16 C15 . . . . 56.4(2) ?
S1 C11 C16 C15 . . . . -179.62(15) ?

loop_
_cod_related_entry_id
_cod_related_entry_database
_cod_related_entry_code
1 ChemSpider 30656634
